data_4326274
loop_
_publ_author_name
'Qiang Gao'
'Xiqu Wang'
'Allan J. Jacobson'

_publ_section_title
;
 Homochiral Frameworks Formed by Reactions of Lanthanide Ions with a
 Chiral Antimony Tartrate Secondary Building Unit
;
_journal_name_full 'Inorganic Chemistry'
_journal_page_first 9073
_journal_page_last 9082
_journal_paper_doi 10.1021/ic201274c
_journal_volume 50
_journal_year 2011
_chemical_absolute_configuration rm
_chemical_formula_sum 'C24 H42 La2 O51 Sb6'
_chemical_formula_weight 2154.90
_chemical_name_systematic
; 
 ? 
;
_space_group_IT_number 4
_symmetry_cell_setting monoclinic
_symmetry_space_group_name_Hall 'P 2yb'
_symmetry_space_group_name_H-M 'P 1 21 1'
_atom_sites_solution_hydrogens geom
_atom_sites_solution_primary direct
_atom_sites_solution_secondary difmap
_audit_creation_method SHELXL-97
_cell_angle_alpha 90.00
_cell_angle_beta 109.68
_cell_angle_gamma 90.00
_cell_formula_units_Z 2
_cell_length_a 8.4771(2)
_cell_length_b 26.3184(6)
_cell_length_c 12.1893(3)
_cell_measurement_reflns_used 9896
_cell_measurement_temperature 293(2)
_cell_measurement_theta_max 28.29
_cell_measurement_theta_min 2.35
_cell_volume 2560.63(11)
_computing_cell_refinement Bruker-ApexII
_computing_data_collection Bruker-ApexII
_computing_data_reduction Bruker-ApexII
_computing_structure_refinement 'SHELXL-97 (Sheldrick, 1997)'
_computing_structure_solution 'SHELXS-97 (Sheldrick, 1990)'
_diffrn_ambient_temperature 293(2)
_diffrn_measured_fraction_theta_full 0.966
_diffrn_measured_fraction_theta_max 0.966
_diffrn_radiation_monochromator graphite
_diffrn_radiation_source 'fine-focus sealed tube'
_diffrn_radiation_type MoK\a
_diffrn_radiation_wavelength 0.71073
_diffrn_reflns_av_R_equivalents 0.0189
_diffrn_reflns_av_sigmaI/netI 0.0174
_diffrn_reflns_limit_h_max 10
_diffrn_reflns_limit_h_min -11
_diffrn_reflns_limit_k_max 34
_diffrn_reflns_limit_k_min -20
_diffrn_reflns_limit_l_max 16
_diffrn_reflns_limit_l_min -16
_diffrn_reflns_number 16103
_diffrn_reflns_theta_full 28.30
_diffrn_reflns_theta_max 28.30
_diffrn_reflns_theta_min 1.55
_exptl_absorpt_coefficient_mu 4.880
_exptl_absorpt_correction_T_max 0.393
_exptl_absorpt_correction_T_min 0.303
_exptl_absorpt_correction_type multi-scan
_exptl_absorpt_process_details 'Blessing, 1995'
_exptl_crystal_colour colorless
_exptl_crystal_density_diffrn 2.795
_exptl_crystal_description plate
_exptl_crystal_F_000 2028
_exptl_crystal_size_max 0.18
_exptl_crystal_size_mid 0.12
_exptl_crystal_size_min 0.08
_refine_diff_density_max 0.745
_refine_diff_density_min -0.897
_refine_diff_density_rms 0.129
_refine_ls_abs_structure_details 'Flack H D (1983), Acta Cryst. A39, 876-881'
_refine_ls_abs_structure_Flack 0.001(9)
_refine_ls_extinction_method none
_refine_ls_goodness_of_fit_ref 1.087
_refine_ls_hydrogen_treatment constrain
_refine_ls_matrix_type full
_refine_ls_number_parameters 748
_refine_ls_number_reflns 8571
_refine_ls_number_restraints 1
_refine_ls_restrained_S_all 1.087
_refine_ls_R_factor_all 0.0189
_refine_ls_R_factor_gt 0.0187
_refine_ls_shift/su_max 0.008
_refine_ls_shift/su_mean 0.000
_refine_ls_structure_factor_coef Fsqd
_refine_ls_weighting_details 'calc w=1/[\s^2^(Fo^2^)+(0.0342P)^2^+1.4767P] where P=(Fo^2^+2Fc^2^)/3'
_refine_ls_weighting_scheme calc
_refine_ls_wR_factor_gt 0.0496
_refine_ls_wR_factor_ref 0.0497
_reflns_number_gt 8525
_reflns_number_total 8571
_reflns_threshold_expression >2sigma(I)
_cod_data_source_file ic201274c_si_004_1.cif
_cod_data_source_block 2DI-La
_cod_original_cell_volume 2560.55(11)
_cod_database_code 4326274

loop_
_symmetry_equiv_pos_as_xyz
'x, y, z'
'-x, y+1/2, -z'

loop_
_atom_site_label
_atom_site_type_symbol
_atom_site_fract_x
_atom_site_fract_y
_atom_site_fract_z
_atom_site_U_iso_or_equiv
_atom_site_adp_type
_atom_site_occupancy
_atom_site_symmetry_multiplicity
_atom_site_calc_flag
_atom_site_refinement_flags
La1 La 0.94971(3) 0.419228(9) 0.319415(19) 0.01331(5) Uani 1 1 d .
La2 La 0.79755(3) 0.705390(9) 0.997191(19) 0.01372(5) Uani 1 1 d .
Sb1 Sb 0.95097(4) 0.359417(12) 0.83142(2) 0.01801(6) Uani 1 1 d .
Sb2 Sb 0.49933(4) 0.491429(12) 0.72464(3) 0.02400(7) Uani 1 1 d .
Sb3 Sb 0.33317(4) 0.766713(12) 0.47637(2) 0.01759(6) Uani 1 1 d .
Sb4 Sb -0.00708(4) 0.623886(15) 0.57199(3) 0.03058(8) Uani 1 1 d .
Sb5 Sb 0.30859(4) 0.508057(12) -0.03415(2) 0.01700(6) Uani 1 1 d .
Sb6 Sb 0.49947(4) 0.617996(12) 0.33560(2) 0.01756(6) Uani 1 1 d .
O1 O 0.8610(5) 0.41211(16) 0.4949(3) 0.0287(8) Uani 1 1 d .
O2 O 0.8623(4) 0.36149(14) 0.6405(3) 0.0241(7) Uani 1 1 d .
O3 O 0.9722(4) 0.43210(14) 0.8018(3) 0.0231(7) Uani 1 1 d .
O4 O 0.6386(4) 0.46378(14) 0.6366(3) 0.0217(6) Uani 1 1 d .
O5 O 0.9699(6) 0.55067(18) 0.7783(4) 0.0436(11) Uani 1 1 d .
O6 O 0.7179(6) 0.53569(16) 0.7954(3) 0.0355(9) Uani 1 1 d .
O7 O 0.9548(4) 0.38616(15) 1.0008(3) 0.0249(7) Uani 1 1 d .
O8 O 0.7904(4) 0.39558(16) 1.1085(3) 0.0255(8) Uani 1 1 d .
O9 O 0.7095(4) 0.35540(14) 0.8149(3) 0.0204(6) Uani 1 1 d .
O10 O 0.5925(5) 0.45407(13) 0.8741(3) 0.0241(7) Uani 1 1 d .
O11 O 0.3639(4) 0.41673(16) 0.6858(3) 0.0279(7) Uani 1 1 d .
O12 O 0.3065(5) 0.35059(17) 0.7796(4) 0.0365(9) Uani 1 1 d .
O13W O 1.1755(4) 0.47623(15) 0.4555(3) 0.0279(8) Uani 1 1 d .
O14W O 1.1824(5) 0.36926(16) 0.4716(3) 0.0336(9) Uani 1 1 d .
O15W O 0.8588(5) 0.32757(15) 0.3095(3) 0.0294(8) Uani 1 1 d .
O16W O 1.1438(5) 0.36525(19) 0.2294(4) 0.0400(10) Uani 1 1 d .
O17W O 0.6254(4) 0.43065(13) 0.2550(3) 0.0212(7) Uani 1 1 d .
O18 O 0.5437(4) 0.71168(15) 0.8159(3) 0.0278(8) Uani 1 1 d .
O19 O 0.4279(4) 0.76392(14) 0.6673(3) 0.0243(7) Uani 1 1 d .
O20 O 0.3833(4) 0.69402(13) 0.5059(3) 0.0211(7) Uani 1 1 d .
O21 O 0.2101(4) 0.65414(15) 0.6660(3) 0.0263(7) Uani 1 1 d .
O22 O 0.4402(6) 0.57351(17) 0.5365(3) 0.0392(10) Uani 1 1 d .
O23 O 0.1665(6) 0.58533(17) 0.5017(4) 0.0406(10) Uani 1 1 d .
O24 O 0.1595(4) 0.74495(15) 0.3079(3) 0.0244(7) Uani 1 1 d .
O25 O -0.1141(5) 0.73738(15) 0.2089(3) 0.0269(8) Uani 1 1 d .
O26 O 0.1168(4) 0.76535(14) 0.5065(3) 0.0194(6) Uani 1 1 d .
O27 O -0.1073(5) 0.6912(2) 0.6300(3) 0.0403(10) Uani 1 1 d .
O28 O -0.2314(6) 0.7649(2) 0.5656(4) 0.0445(11) Uani 1 1 d .
O29 O -0.0635(5) 0.66704(14) 0.4327(3) 0.0277(8) Uani 1 1 d .
O30 O 0.8555(4) 0.51115(15) 0.3251(3) 0.0262(7) Uani 1 1 d .
O31 O 0.6739(4) 0.55457(15) 0.3832(3) 0.0243(7) Uani 1 1 d .
O32 O 0.5781(4) 0.61418(13) 0.1993(3) 0.0200(6) Uani 1 1 d .
O33 O 0.4340(4) 0.57167(15) -0.0833(3) 0.0255(7) Uani 1 1 d .
O34 O 0.6668(5) 0.61764(14) -0.0216(3) 0.0263(7) Uani 1 1 d .
O35 O 0.5272(4) 0.50927(13) 0.0962(3) 0.0179(6) Uani 1 1 d .
O36 O 0.2024(4) 0.56129(13) 0.0297(3) 0.0197(6) Uani 1 1 d .
O37 O 0.2352(4) 0.46429(14) 0.0919(3) 0.0230(7) Uani 1 1 d .
O38 O 0.0665(5) 0.47040(17) 0.1957(4) 0.0363(10) Uani 1 1 d .
O39 O 0.3353(4) 0.56270(13) 0.2823(3) 0.0199(6) Uani 1 1 d .
O40 O 0.2880(4) 0.65736(13) 0.2107(3) 0.0242(7) Uani 1 1 d .
O41 O 0.0134(4) 0.64823(16) 0.1271(4) 0.0317(8) Uani 1 1 d .
O42W O 1.0937(5) 0.74772(19) 1.0547(3) 0.0360(9) Uani 1 1 d .
O43W O 0.8875(7) 0.64868(18) 0.8626(4) 0.0536(14) Uani 1 1 d .
O44W O 0.8628(5) 0.75599(17) 0.8319(4) 0.0368(9) Uani 1 1 d .
O45W O 0.5502(5) 0.70036(16) 1.0732(3) 0.0317(8) Uani 1 1 d .
O46W O 0.6876(5) 0.79479(15) 1.0107(3) 0.0338(9) Uani 1 1 d .
O47W O 0.2595(8) 0.7634(3) 0.8885(6) 0.081(2) Uani 1 1 d .
O48W O 0.2076(9) 0.6625(3) 0.8889(6) 0.084(2) Uani 1 1 d .
O49W O 0.4963(6) 0.7628(2) 0.2465(5) 0.0507(12) Uani 1 1 d .
O50W O 0.5558(6) 0.84458(16) 0.8115(4) 0.0411(10) Uani 1 1 d .
O51W O 0.4609(5) 0.46516(17) 0.3998(3) 0.0323(8) Uani 1 1 d .
C1 C 0.8819(5) 0.40472(19) 0.5985(4) 0.0204(9) Uani 1 1 d .
C2 C 0.9366(6) 0.44807(19) 0.6854(4) 0.0205(9) Uani 1 1 d .
H2 H 1.0374 0.4637 0.6779 0.025 Uiso 1 1 calc R
C3 C 0.7957(6) 0.48783(19) 0.6539(4) 0.0235(9) Uani 1 1 d .
H3 H 0.7916 0.5046 0.5812 0.028 Uiso 1 1 calc R
C4 C 0.8354(8) 0.5276(2) 0.7501(4) 0.0316(12) Uani 1 1 d .
C5 C 0.6654(5) 0.36610(18) 0.9142(4) 0.0172(8) Uani 1 1 d .
H5 H 0.6221 0.3349 0.9375 0.021 Uiso 1 1 calc R
C6 C 0.8132(6) 0.38482(19) 1.0171(4) 0.0192(8) Uani 1 1 d .
C7 C 0.5271(5) 0.40683(18) 0.8861(4) 0.0183(8) Uani 1 1 d .
H7 H 0.4834 0.4085 0.9509 0.022 Uiso 1 1 calc R
C8 C 0.3862(6) 0.3894(2) 0.7770(4) 0.0244(10) Uani 1 1 d .
C9 C 0.4798(5) 0.7198(2) 0.7104(4) 0.0204(9) Uani 1 1 d .
C10 C 0.4596(6) 0.67749(18) 0.6219(4) 0.0190(8) Uani 1 1 d .
H10 H 0.5710 0.6642 0.6302 0.023 Uiso 1 1 calc R
C11 C 0.3582(6) 0.63496(19) 0.6524(4) 0.0219(9) Uani 1 1 d .
H11 H 0.4269 0.6194 0.7261 0.026 Uiso 1 1 calc R
C12 C 0.3227(7) 0.59490(19) 0.5560(4) 0.0276(11) Uani 1 1 d .
C13 C -0.1622(6) 0.7259(2) 0.5507(5) 0.0290(11) Uani 1 1 d .
C14 C -0.1366(6) 0.71473(19) 0.4353(4) 0.0216(9) Uani 1 1 d .
H14 H -0.2467 0.7151 0.3739 0.026 Uiso 1 1 calc R
C15 C -0.0320(5) 0.75795(18) 0.4105(4) 0.0170(8) Uani 1 1 d .
H15 H -0.0981 0.7893 0.3977 0.020 Uiso 1 1 calc R
C16 C 0.0040(6) 0.74521(18) 0.2989(4) 0.0187(8) Uani 1 1 d .
C17 C 0.7500(5) 0.54495(18) 0.3108(4) 0.0172(8) Uani 1 1 d .
C18 C 0.7044(5) 0.57800(17) 0.2024(4) 0.0159(8) Uani 1 1 d .
H18 H 0.8050 0.5967 0.2038 0.019 Uiso 1 1 calc R
C19 C 0.6485(5) 0.54555(18) 0.0927(4) 0.0164(8) Uani 1 1 d .
H19 H 0.7463 0.5276 0.0861 0.020 Uiso 1 1 calc R
C20 C 0.5807(6) 0.58132(18) -0.0111(4) 0.0194(8) Uani 1 1 d .
C21 C 0.1382(6) 0.4891(2) 0.1328(4) 0.0213(9) Uani 1 1 d .
C22 C 0.1129(5) 0.54563(19) 0.1009(4) 0.0175(8) Uani 1 1 d .
H22 H -0.0066 0.5519 0.0604 0.021 Uiso 1 1 calc R
C23 C 0.1698(5) 0.57611(18) 0.2154(4) 0.0169(8) Uani 1 1 d .
H23 H 0.0953 0.5685 0.2597 0.020 Uiso 1 1 calc R
C24 C 0.1534(6) 0.63148(19) 0.1816(4) 0.0204(9) Uani 1 1 d .

loop_
_atom_site_aniso_label
_atom_site_aniso_U_11
_atom_site_aniso_U_22
_atom_site_aniso_U_33
_atom_site_aniso_U_23
_atom_site_aniso_U_13
_atom_site_aniso_U_12
La1 0.01468(10) 0.01466(11) 0.01099(9) 0.00069(8) 0.00488(8) -0.00054(8)
La2 0.01418(10) 0.01369(11) 0.01240(10) -0.00017(8) 0.00330(8) -0.00035(8)
Sb1 0.01835(13) 0.02100(15) 0.01590(12) 0.00134(11) 0.00735(10) 0.00252(11)
Sb2 0.03530(17) 0.01988(15) 0.01902(13) 0.00329(12) 0.01204(12) 0.00878(12)
Sb3 0.01823(13) 0.01773(14) 0.01620(13) 0.00210(11) 0.00498(11) 0.00042(11)
Sb4 0.03165(17) 0.02970(18) 0.02516(15) 0.00946(14) 0.00269(13) -0.01077(14)
Sb5 0.01720(13) 0.01957(14) 0.01575(12) -0.00236(11) 0.00755(10) -0.00431(11)
Sb6 0.01653(13) 0.01844(14) 0.01753(12) -0.00314(11) 0.00549(10) 0.00149(11)
O1 0.0368(19) 0.037(2) 0.0165(15) 0.0020(15) 0.0149(14) 0.0014(16)
O2 0.0315(17) 0.0218(17) 0.0207(15) -0.0031(14) 0.0110(13) -0.0021(14)
O3 0.0308(17) 0.0237(18) 0.0123(13) 0.0000(12) 0.0038(13) -0.0032(14)
O4 0.0241(16) 0.0203(16) 0.0211(14) -0.0037(13) 0.0081(13) -0.0002(13)
O5 0.054(3) 0.031(2) 0.039(2) -0.0058(19) 0.006(2) -0.018(2)
O6 0.055(2) 0.027(2) 0.0251(18) -0.0077(16) 0.0147(18) -0.0012(18)
O7 0.0178(15) 0.041(2) 0.0143(14) -0.0017(14) 0.0036(12) -0.0033(14)
O8 0.0219(16) 0.041(2) 0.0127(14) -0.0037(14) 0.0042(13) -0.0022(15)
O9 0.0191(15) 0.0298(18) 0.0124(13) -0.0039(13) 0.0054(11) -0.0010(13)
O10 0.0364(19) 0.0186(17) 0.0163(14) 0.0012(13) 0.0076(14) 0.0020(14)
O11 0.0248(17) 0.035(2) 0.0200(15) 0.0048(16) 0.0020(13) 0.0034(16)
O12 0.0299(19) 0.039(2) 0.037(2) 0.0042(18) 0.0059(16) -0.0096(17)
O13W 0.0231(17) 0.0225(18) 0.0318(18) -0.0016(15) 0.0009(14) -0.0004(14)
O14W 0.035(2) 0.028(2) 0.0260(17) 0.0039(16) -0.0051(15) 0.0077(16)
O15W 0.037(2) 0.0242(19) 0.0247(17) 0.0066(15) 0.0074(15) -0.0069(15)
O16W 0.040(2) 0.049(3) 0.035(2) 0.005(2) 0.0171(18) 0.020(2)
O17W 0.0192(15) 0.0224(17) 0.0223(15) -0.0009(13) 0.0075(12) 0.0003(12)
O18 0.0276(17) 0.034(2) 0.0149(14) 0.0013(15) -0.0025(13) -0.0005(16)
O19 0.0305(18) 0.0212(17) 0.0182(15) -0.0048(13) 0.0041(13) 0.0033(14)
O20 0.0326(17) 0.0172(16) 0.0140(14) 0.0013(12) 0.0084(13) 0.0052(13)
O21 0.0253(17) 0.0294(19) 0.0247(16) -0.0051(15) 0.0089(14) -0.0039(15)
O22 0.060(3) 0.029(2) 0.0270(19) -0.0037(16) 0.0119(19) 0.009(2)
O23 0.051(3) 0.024(2) 0.035(2) -0.0035(17) -0.0026(18) -0.0033(18)
O24 0.0206(16) 0.036(2) 0.0183(15) -0.0011(14) 0.0085(13) 0.0048(14)
O25 0.0326(19) 0.032(2) 0.0119(14) -0.0037(14) 0.0018(13) 0.0016(15)
O26 0.0187(15) 0.0244(17) 0.0129(13) -0.0037(12) 0.0025(12) -0.0028(13)
O27 0.036(2) 0.062(3) 0.0269(18) 0.0060(19) 0.0157(17) -0.002(2)
O28 0.051(3) 0.047(3) 0.049(3) -0.011(2) 0.034(2) -0.003(2)
O29 0.039(2) 0.0217(18) 0.0222(16) 0.0025(14) 0.0099(15) -0.0013(15)
O30 0.0206(16) 0.0196(17) 0.0345(18) 0.0039(15) 0.0041(14) 0.0064(14)
O31 0.0228(16) 0.0296(19) 0.0201(15) 0.0046(14) 0.0069(13) 0.0092(14)
O32 0.0211(15) 0.0185(16) 0.0228(14) 0.0032(13) 0.0104(12) 0.0091(12)
O33 0.0224(16) 0.032(2) 0.0218(16) 0.0059(14) 0.0069(13) -0.0033(14)
O34 0.0351(19) 0.0201(17) 0.0287(16) 0.0010(15) 0.0174(15) -0.0106(15)
O35 0.0169(14) 0.0177(15) 0.0185(14) 0.0032(12) 0.0049(12) -0.0039(12)
O36 0.0260(16) 0.0187(16) 0.0186(14) 0.0031(12) 0.0132(13) 0.0028(13)
O37 0.0262(17) 0.0185(16) 0.0287(17) -0.0002(14) 0.0150(14) -0.0034(13)
O38 0.053(3) 0.031(2) 0.039(2) -0.0068(18) 0.034(2) -0.0168(18)
O39 0.0165(15) 0.0181(16) 0.0208(15) 0.0032(12) 0.0007(12) 0.0021(12)
O40 0.0250(17) 0.0151(16) 0.0328(18) 0.0015(14) 0.0100(14) 0.0047(13)
O41 0.0222(17) 0.028(2) 0.038(2) 0.0000(17) 0.0012(15) 0.0075(15)
O42W 0.0279(19) 0.051(3) 0.0277(18) 0.0016(18) 0.0074(15) -0.0131(18)
O43W 0.102(4) 0.029(2) 0.052(3) -0.009(2) 0.056(3) 0.004(3)
O44W 0.045(2) 0.039(2) 0.0297(19) 0.0035(17) 0.0160(18) -0.0120(19)
O45W 0.035(2) 0.033(2) 0.0332(19) -0.0025(17) 0.0185(16) -0.0035(17)
O46W 0.048(2) 0.0211(19) 0.0282(18) 0.0008(15) 0.0082(17) 0.0101(17)
O47W 0.065(4) 0.122(6) 0.070(4) 0.040(4) 0.041(3) 0.038(4)
O48W 0.093(5) 0.100(6) 0.065(4) -0.014(4) 0.034(4) 0.026(4)
O49W 0.052(3) 0.046(3) 0.053(3) 0.003(2) 0.016(2) 0.012(2)
O50W 0.042(2) 0.025(2) 0.043(2) -0.0004(18) -0.0036(19) 0.0017(18)
O51W 0.034(2) 0.032(2) 0.0325(19) -0.0038(17) 0.0135(17) -0.0018(16)
C1 0.018(2) 0.025(2) 0.021(2) -0.0007(18) 0.0101(17) 0.0015(17)
C2 0.020(2) 0.025(2) 0.0167(19) -0.0009(17) 0.0073(17) -0.0071(18)
C3 0.030(2) 0.017(2) 0.021(2) 0.0001(18) 0.0053(18) -0.0049(19)
C4 0.055(3) 0.015(2) 0.021(2) 0.0026(19) 0.008(2) -0.006(2)
C5 0.020(2) 0.018(2) 0.0148(18) 0.0007(16) 0.0073(16) 0.0009(16)
C6 0.021(2) 0.021(2) 0.0151(18) 0.0017(16) 0.0045(16) -0.0014(17)
C7 0.021(2) 0.020(2) 0.0135(17) 0.0002(16) 0.0053(16) 0.0029(17)
C8 0.016(2) 0.034(3) 0.022(2) 0.001(2) 0.0056(18) 0.0051(19)
C9 0.0141(19) 0.027(2) 0.019(2) -0.0014(18) 0.0041(16) 0.0000(17)
C10 0.020(2) 0.019(2) 0.0176(19) 0.0020(16) 0.0055(16) 0.0025(16)
C11 0.030(2) 0.019(2) 0.0166(19) 0.0015(17) 0.0075(18) 0.0023(18)
C12 0.048(3) 0.016(2) 0.017(2) 0.0026(17) 0.008(2) -0.002(2)
C13 0.021(2) 0.042(3) 0.027(2) -0.007(2) 0.0125(19) -0.012(2)
C14 0.020(2) 0.025(2) 0.020(2) -0.0005(18) 0.0065(17) -0.0028(17)
C15 0.0165(19) 0.021(2) 0.0119(17) -0.0030(15) 0.0024(15) 0.0003(16)
C16 0.023(2) 0.016(2) 0.0149(18) 0.0019(16) 0.0040(16) 0.0032(17)
C17 0.0111(18) 0.018(2) 0.0189(19) 0.0001(17) 0.0007(15) -0.0003(16)
C18 0.0174(19) 0.0117(19) 0.0214(19) -0.0023(16) 0.0101(16) -0.0011(15)
C19 0.0143(19) 0.016(2) 0.0220(19) -0.0007(17) 0.0106(16) 0.0002(16)
C20 0.025(2) 0.016(2) 0.021(2) -0.0028(17) 0.0139(17) -0.0035(17)
C21 0.020(2) 0.023(2) 0.022(2) -0.0033(18) 0.0086(17) -0.0077(18)
C22 0.0134(18) 0.026(2) 0.0142(18) -0.0009(17) 0.0056(15) -0.0011(16)
C23 0.0135(19) 0.017(2) 0.0197(19) 0.0007(16) 0.0048(16) 0.0025(15)
C24 0.020(2) 0.020(2) 0.021(2) 0.0004(17) 0.0082(17) 0.0056(17)

loop_
_atom_type_symbol
_atom_type_description
_atom_type_scat_dispersion_real
_atom_type_scat_dispersion_imag
_atom_type_scat_source
C C 0.0033 0.0016 'International Tables Vol C Tables 4.2.6.8 and 6.1.1.4'
H H 0.0000 0.0000 'International Tables Vol C Tables 4.2.6.8 and 6.1.1.4'
O O 0.0106 0.0060 'International Tables Vol C Tables 4.2.6.8 and 6.1.1.4'
Sb Sb -0.5866 1.5461 'International Tables Vol C Tables 4.2.6.8 and 6.1.1.4'
La La -0.2871 2.4523 'International Tables Vol C Tables 4.2.6.8 and 6.1.1.4'

loop_
_geom_angle_atom_site_label_1
_geom_angle_atom_site_label_2
_geom_angle_atom_site_label_3
_geom_angle
_geom_angle_site_symmetry_1
_geom_angle_site_symmetry_3
O38 La1 O1 149.58(14) 1_655 .
O38 La1 O15W 132.25(13) 1_655 .
O1 La1 O15W 78.15(13) . .
O38 La1 O8 72.64(13) 1_655 1_554
O1 La1 O8 129.42(12) . 1_554
O15W La1 O8 70.62(12) . 1_554
O38 La1 O30 72.11(13) 1_655 .
O1 La1 O30 82.02(13) . .
O15W La1 O30 144.40(12) . .
O8 La1 O30 101.21(12) 1_554 .
O38 La1 O13W 73.08(13) 1_655 .
O1 La1 O13W 82.17(13) . .
O15W La1 O13W 137.95(12) . .
O8 La1 O13W 145.68(12) 1_554 .
O30 La1 O13W 66.37(12) . .
O38 La1 O14W 110.66(15) 1_655 .
O1 La1 O14W 73.90(13) . .
O15W La1 O14W 72.13(13) . .
O8 La1 O14W 128.42(13) 1_554 .
O30 La1 O14W 129.49(12) . .
O13W La1 O14W 66.83(13) . .
O38 La1 O17W 110.63(13) 1_655 .
O1 La1 O17W 71.13(11) . .
O15W La1 O17W 79.74(12) . .
O8 La1 O17W 65.00(10) 1_554 .
O30 La1 O17W 65.92(11) . .
O13W La1 O17W 127.63(11) . .
O14W La1 O17W 138.70(12) . .
O38 La1 O16W 67.02(14) 1_655 .
O1 La1 O16W 135.64(14) . .
O15W La1 O16W 72.10(14) . .
O8 La1 O16W 69.28(12) 1_554 .
O30 La1 O16W 139.04(13) . .
O13W La1 O16W 98.54(14) . .
O14W La1 O16W 66.14(13) . .
O17W La1 O16W 132.02(13) . .
O41 La2 O18 145.89(13) 1_656 .
O41 La2 O43W 74.75(16) 1_656 .
O18 La2 O43W 79.85(16) . .
O41 La2 O34 73.26(13) 1_656 1_556
O18 La2 O34 76.27(13) . 1_556
O43W La2 O34 67.72(14) . 1_556
O41 La2 O46W 136.27(13) 1_656 .
O18 La2 O46W 76.93(13) . .
O43W La2 O46W 141.66(15) . .
O34 La2 O46W 133.28(13) 1_556 .
O41 La2 O45W 104.76(13) 1_656 .
O18 La2 O45W 76.09(12) . .
O43W La2 O45W 131.93(16) . .
O34 La2 O45W 66.45(12) 1_556 .
O46W La2 O45W 70.37(14) . .
O41 La2 O25 69.86(13) 1_656 1_656
O18 La2 O25 137.10(12) . 1_656
O43W La2 O25 142.86(16) . 1_656
O34 La2 O25 111.02(12) 1_556 1_656
O46W La2 O25 67.88(12) . 1_656
O45W La2 O25 69.64(12) . 1_656
O41 La2 O42W 69.68(14) 1_656 .
O18 La2 O42W 131.78(13) . .
O43W La2 O42W 87.32(17) . .
O34 La2 O42W 139.61(14) 1_556 .
O46W La2 O42W 85.91(15) . .
O45W La2 O42W 138.78(13) . .
O25 La2 O42W 70.32(12) 1_656 .
O41 La2 O44W 119.75(14) 1_656 .
O18 La2 O44W 68.38(13) . .
O43W La2 O44W 67.18(15) . .
O34 La2 O44W 126.22(12) 1_556 .
O46W La2 O44W 76.02(14) . .
O45W La2 O44W 135.45(14) . .
O25 La2 O44W 122.56(13) 1_656 .
O42W La2 O44W 63.80(13) . .
O3 Sb1 O9 100.81(15) . .
O3 Sb1 O7 83.47(14) . .
O9 Sb1 O7 78.42(12) . .
O3 Sb1 O2 78.50(13) . .
O9 Sb1 O2 85.45(13) . .
O7 Sb1 O2 153.06(14) . .
O4 Sb2 O10 100.94(15) . .
O4 Sb2 O6 79.80(15) . .
O10 Sb2 O6 82.82(15) . .
O4 Sb2 O11 85.41(14) . .
O10 Sb2 O11 77.12(14) . .
O6 Sb2 O11 152.29(15) . .
O20 Sb3 O26 96.00(14) . .
O20 Sb3 O24 87.25(14) . .
O26 Sb3 O24 78.17(12) . .
O20 Sb3 O19 78.11(13) . .
O26 Sb3 O19 80.47(13) . .
O24 Sb3 O19 152.61(14) . .
O29 Sb4 O21 100.15(16) . .
O29 Sb4 O27 78.61(15) . .
O21 Sb4 O27 82.72(16) . .
O29 Sb4 O23 85.97(16) . .
O21 Sb4 O23 78.24(15) . .
O27 Sb4 O23 152.94(16) . .
O36 Sb5 O35 95.73(14) . .
O36 Sb5 O37 79.56(13) . .
O35 Sb5 O37 81.72(13) . .
O36 Sb5 O33 83.78(14) . .
O35 Sb5 O33 78.32(13) . .
O37 Sb5 O33 152.49(13) . .
O39 Sb6 O32 94.93(14) . .
O39 Sb6 O31 82.07(14) . .
O32 Sb6 O31 78.18(13) . .
O39 Sb6 O40 78.31(13) . .
O32 Sb6 O40 82.47(13) . .
O31 Sb6 O40 151.02(13) . .
C1 O1 La1 155.3(3) . .
C1 O2 Sb1 113.7(3) . .
C2 O3 Sb1 118.2(3) . .
C3 O4 Sb2 117.0(3) . .
C4 O6 Sb2 115.2(3) . .
C6 O7 Sb1 115.1(3) . .
C6 O8 La1 141.4(3) . 1_556
C5 O9 Sb1 117.6(3) . .
C7 O10 Sb2 119.3(3) . .
C8 O11 Sb2 113.1(3) . .
C9 O18 La2 150.6(3) . .
C9 O19 Sb3 114.5(3) . .
C10 O20 Sb3 118.8(3) . .
C11 O21 Sb4 118.6(3) . .
C12 O23 Sb4 114.7(3) . .
C16 O24 Sb3 115.5(3) . .
C16 O25 La2 145.5(3) . 1_454
C15 O26 Sb3 118.1(2) . .
C13 O27 Sb4 114.3(3) . .
C14 O29 Sb4 118.6(3) . .
C17 O30 La1 154.0(3) . .
C17 O31 Sb6 115.0(3) . .
C18 O32 Sb6 118.1(3) . .
C20 O33 Sb5 114.5(3) . .
C20 O34 La2 161.8(3) . 1_554
C19 O35 Sb5 118.5(3) . .
C22 O36 Sb5 117.0(3) . .
C21 O37 Sb5 112.4(3) . .
C21 O38 La1 169.9(4) . 1_455
C23 O39 Sb6 117.5(3) . .
C24 O40 Sb6 112.9(3) . .
C24 O41 La2 158.6(4) . 1_454
O1 C1 O2 123.9(5) . .
O1 C1 C2 120.1(5) . .
O2 C1 C2 116.0(4) . .
O3 C2 C1 112.9(4) . .
O3 C2 C3 109.8(4) . .
C1 C2 C3 108.0(4) . .
O3 C2 H2 108.7 . .
C1 C2 H2 108.7 . .
C3 C2 H2 108.7 . .
O4 C3 C4 111.9(4) . .
O4 C3 C2 110.1(4) . .
C4 C3 C2 108.9(4) . .
O4 C3 H3 108.6 . .
C4 C3 H3 108.6 . .
C2 C3 H3 108.6 . .
O5 C4 O6 124.4(5) . .
O5 C4 C3 119.8(5) . .
O6 C4 C3 115.8(5) . .
O9 C5 C6 112.9(3) . .
O9 C5 C7 110.5(3) . .
C6 C5 C7 108.1(4) . .
O9 C5 H5 108.4 . .
C6 C5 H5 108.4 . .
C7 C5 H5 108.4 . .
O8 C6 O7 125.2(4) . .
O8 C6 C5 119.0(4) . .
O7 C6 C5 115.7(4) . .
O10 C7 C8 113.6(4) . .
O10 C7 C5 110.2(4) . .
C8 C7 C5 107.3(4) . .
O10 C7 H7 108.5 . .
C8 C7 H7 108.5 . .
C5 C7 H7 108.5 . .
O12 C8 O11 124.4(5) . .
O12 C8 C7 120.2(4) . .
O11 C8 C7 115.4(5) . .
O18 C9 O19 123.4(5) . .
O18 C9 C10 121.1(4) . .
O19 C9 C10 115.5(4) . .
O20 C10 C9 112.9(4) . .
O20 C10 C11 111.3(4) . .
C9 C10 C11 107.6(4) . .
O20 C10 H10 108.3 . .
C9 C10 H10 108.3 . .
C11 C10 H10 108.3 . .
O21 C11 C12 112.5(4) . .
O21 C11 C10 111.1(4) . .
C12 C11 C10 107.4(4) . .
O21 C11 H11 108.6 . .
C12 C11 H11 108.6 . .
C10 C11 H11 108.6 . .
O22 C12 O23 124.5(5) . .
O22 C12 C11 119.9(5) . .
O23 C12 C11 115.5(5) . .
O28 C13 O27 123.3(5) . .
O28 C13 C14 121.5(5) . .
O27 C13 C14 115.1(5) . .
O29 C14 C13 113.2(4) . .
O29 C14 C15 111.7(4) . .
C13 C14 C15 108.1(4) . .
O29 C14 H14 107.9 . .
C13 C14 H14 107.9 . .
C15 C14 H14 107.9 . .
O26 C15 C16 112.1(3) . .
O26 C15 C14 110.7(4) . .
C16 C15 C14 108.3(4) . .
O26 C15 H15 108.6 . .
C16 C15 H15 108.6 . .
C14 C15 H15 108.6 . .
O25 C16 O24 125.4(4) . .
O25 C16 C15 119.0(4) . .
O24 C16 C15 115.5(4) . .
O30 C17 O31 123.8(4) . .
O30 C17 C18 119.8(4) . .
O31 C17 C18 116.5(4) . .
O32 C18 C17 112.1(3) . .
O32 C18 C19 110.1(4) . .
C17 C18 C19 110.8(4) . .
O32 C18 H18 107.9 . .
C17 C18 H18 107.9 . .
C19 C18 H18 107.9 . .
O35 C19 C18 111.5(3) . .
O35 C19 C20 111.5(3) . .
C18 C19 C20 107.5(4) . .
O35 C19 H19 108.7 . .
C18 C19 H19 108.7 . .
C20 C19 H19 108.7 . .
O34 C20 O33 123.5(5) . .
O34 C20 C19 119.5(4) . .
O33 C20 C19 117.0(4) . .
O38 C21 O37 123.9(5) . .
O38 C21 C22 119.3(4) . .
O37 C21 C22 116.8(4) . .
O36 C22 C21 112.7(4) . .
O36 C22 C23 109.9(4) . .
C21 C22 C23 107.5(3) . .
O36 C22 H22 108.9 . .
C21 C22 H22 108.9 . .
C23 C22 H22 108.9 . .
O39 C23 C24 112.5(4) . .
O39 C23 C22 110.0(3) . .
C24 C23 C22 106.5(4) . .
O39 C23 H23 109.3 . .
C24 C23 H23 109.3 . .
C22 C23 H23 109.3 . .
O41 C24 O40 124.8(5) . .
O41 C24 C23 118.5(4) . .
O40 C24 C23 116.7(4) . .

loop_
_geom_bond_atom_site_label_1
_geom_bond_atom_site_label_2
_geom_bond_distance
_geom_bond_site_symmetry_2
La1 O38 2.464(4) 1_655
La1 O1 2.502(3) .
La1 O15W 2.523(4) .
La1 O8 2.545(3) 1_554
La1 O30 2.556(4) .
La1 O13W 2.555(4) .
La1 O14W 2.568(4) .
La1 O17W 2.609(3) .
La1 O16W 2.673(4) .
La2 O41 2.483(4) 1_656
La2 O18 2.518(3) .
La2 O43W 2.519(4) .
La2 O34 2.538(4) 1_556
La2 O46W 2.556(4) .
La2 O45W 2.565(4) .
La2 O25 2.574(3) 1_656
La2 O42W 2.617(4) .
La2 O44W 2.625(4) .
Sb1 O3 1.966(4) .
Sb1 O9 1.991(3) .
Sb1 O7 2.171(3) .
Sb1 O2 2.192(3) .
Sb2 O4 1.982(3) .
Sb2 O10 1.985(3) .
Sb2 O6 2.112(4) .
Sb2 O11 2.245(4) .
Sb3 O20 1.966(3) .
Sb3 O26 1.988(3) .
Sb3 O24 2.162(3) .
Sb3 O19 2.193(3) .
Sb4 O29 1.963(4) .
Sb4 O21 1.979(4) .
Sb4 O27 2.183(5) .
Sb4 O23 2.186(5) .
Sb5 O36 1.962(3) .
Sb5 O35 1.994(3) .
Sb5 O37 2.173(3) .
Sb5 O33 2.173(4) .
Sb6 O39 1.967(3) .
Sb6 O32 1.991(3) .
Sb6 O31 2.175(3) .
Sb6 O40 2.183(3) .
O1 C1 1.230(6) .
O2 C1 1.281(6) .
O3 C2 1.411(5) .
O4 C3 1.424(6) .
O5 C4 1.234(7) .
O6 C4 1.308(7) .
O7 C6 1.282(5) .
O8 C6 1.226(5) .
O8 La1 2.545(3) 1_556
O9 C5 1.410(5) .
O10 C7 1.389(6) .
O11 C8 1.284(6) .
O12 C8 1.230(7) .
O18 C9 1.234(6) .
O19 C9 1.289(6) .
O20 C10 1.412(5) .
O21 C11 1.414(6) .
O22 C12 1.236(7) .
O23 C12 1.290(7) .
O24 C16 1.286(6) .
O25 C16 1.228(6) .
O25 La2 2.574(3) 1_454
O26 C15 1.415(5) .
O27 C13 1.297(7) .
O28 C13 1.226(8) .
O29 C14 1.404(6) .
O30 C17 1.232(6) .
O31 C17 1.282(5) .
O32 C18 1.423(5) .
O33 C20 1.284(6) .
O34 C20 1.235(6) .
O34 La2 2.538(4) 1_554
O35 C19 1.414(5) .
O36 C22 1.394(5) .
O37 C21 1.276(6) .
O38 C21 1.230(6) .
O38 La1 2.464(4) 1_455
O39 C23 1.409(5) .
O40 C24 1.273(6) .
O41 C24 1.230(6) .
O41 La2 2.483(4) 1_454
C1 C2 1.519(7) .
C2 C3 1.536(7) .
C2 H2 0.9800 .
C3 C4 1.522(7) .
C3 H3 0.9800 .
C5 C6 1.526(6) .
C5 C7 1.540(6) .
C5 H5 0.9800 .
C7 C8 1.529(6) .
C7 H7 0.9800 .
C9 C10 1.519(6) .
C10 C11 1.531(6) .
C10 H10 0.9800 .
C11 C12 1.531(7) .
C11 H11 0.9800 .
C13 C14 1.524(6) .
C14 C15 1.533(6) .
C14 H14 0.9800 .
C15 C16 1.529(6) .
C15 H15 0.9800 .
C17 C18 1.519(6) .
C18 C19 1.522(6) .
C18 H18 0.9800 .
C19 C20 1.525(6) .
C19 H19 0.9800 .
C21 C22 1.534(7) .
C22 C23 1.539(6) .
C22 H22 0.9800 .
C23 C24 1.508(6) .
C23 H23 0.9800 .
